data_2203005
loop_
_publ_author_name
'Sarkar, Moloy'
'Samanta, Anunay'

_publ_section_title
;
 10,10'-Dibromo-9,9'-bianthryl
;
_journal_issue 11
_journal_name_full 'Acta Crystallographica Section E'
_journal_page_first o1764
_journal_page_last o1765
_journal_paper_doi 10.1107/S1600536803022566
_journal_volume 59
_journal_year 2003
_chemical_formula_iupac 'C28 H16 Br2'
_chemical_formula_moiety 'C28 H16 Br2'
_chemical_formula_sum 'C28 H16 Br2'
_chemical_formula_weight 512.23
_chemical_name_systematic
;
10,10'-Dibromo-9,9'-bianthryl
;
_space_group_IT_number 15
_symmetry_cell_setting monoclinic
_symmetry_space_group_name_Hall '-C 2yc'
_symmetry_space_group_name_H-M 'C 1 2/c 1'
_atom_sites_solution_hydrogens geom
_atom_sites_solution_primary direct
_atom_sites_solution_secondary difmap
_cell_angle_alpha 90.00
_cell_angle_beta 124.59(2)
_cell_angle_gamma 90.00
_cell_formula_units_Z 12
_cell_length_a 24.818(6)
_cell_length_b 20.677(4)
_cell_length_c 14.473(5)
_cell_measurement_reflns_used 25
_cell_measurement_temperature 298
_cell_measurement_theta_max 10.46
_cell_measurement_theta_min 9.36
_cell_volume 6114(3)
_computing_cell_refinement 'CAD-4 Software'
_computing_data_collection 'CAD-4 Software (Enraf-Nonius, 1989)'
_computing_data_reduction 'WinGX (Farrugia, 1999)'
_computing_molecular_graphics 'ORTEX (Version 6a; McArdle, 1995)'
_computing_publication_material SHELXL97
_computing_structure_refinement 'SHELXL97 (Sheldrick, 1997)'
_computing_structure_solution 'SHELXS97 (Sheldrick, 1997)'
_diffrn_ambient_temperature 298
_diffrn_measured_fraction_theta_full 0.485
_diffrn_measured_fraction_theta_max 0.485
_diffrn_measurement_device_type 'Enraf-Nonius MACH3 four-circle'
_diffrn_measurement_method \w
_diffrn_radiation_monochromator graphite
_diffrn_radiation_source 'fine-focus sealed tube'
_diffrn_radiation_type MoK\a
_diffrn_radiation_wavelength 0.71073
_diffrn_reflns_av_R_equivalents 0.0338
_diffrn_reflns_av_sigmaI/netI 0.0568
_diffrn_reflns_limit_h_max 29
_diffrn_reflns_limit_h_min 0
_diffrn_reflns_limit_k_max 24
_diffrn_reflns_limit_k_min 0
_diffrn_reflns_limit_l_max 14
_diffrn_reflns_limit_l_min -17
_diffrn_reflns_number 5669
_diffrn_reflns_theta_full 24.98
_diffrn_reflns_theta_max 24.98
_diffrn_reflns_theta_min 1.40
_diffrn_standards_decay_% none
_diffrn_standards_interval_time 90
_diffrn_standards_number 3
_exptl_absorpt_coefficient_mu 3.991
_exptl_absorpt_correction_T_max 0.203
_exptl_absorpt_correction_T_min 0.127
_exptl_absorpt_correction_type psi-scan
_exptl_absorpt_process_details '(North et al., 1968)'
_exptl_crystal_colour brown
_exptl_crystal_density_diffrn 1.669
_exptl_crystal_density_meas ?
_exptl_crystal_density_method 'not measured'
_exptl_crystal_description 'rectangular blocks'
_exptl_crystal_F_000 3048
_exptl_crystal_size_max 0.58
_exptl_crystal_size_mid 0.46
_exptl_crystal_size_min 0.40
_refine_diff_density_max 0.596
_refine_diff_density_min -0.742
_refine_ls_extinction_method none
_refine_ls_goodness_of_fit_ref 1.019
_refine_ls_hydrogen_treatment constr
_refine_ls_matrix_type full
_refine_ls_number_parameters 406
_refine_ls_number_reflns 5380
_refine_ls_number_restraints 0
_refine_ls_restrained_S_all 1.019
_refine_ls_R_factor_all 0.1261
_refine_ls_R_factor_gt 0.0642
_refine_ls_shift/su_max 0.001
_refine_ls_shift/su_mean 0.000
_refine_ls_structure_factor_coef F^2^
_refine_ls_weighting_details 'calc w = 1/[\s^2^(Fo^2^)+(0.0738P)^2^+27.1434P] where P = (Fo^2^+2Fc^2^)/3'
_refine_ls_weighting_scheme calc
_refine_ls_wR_factor_gt 0.1429
_refine_ls_wR_factor_ref 0.1748
_reflns_number_gt 3109
_reflns_number_total 5380
_reflns_threshold_expression I>2\s(I)
_cod_data_source_file ww6131.cif
_cod_data_source_block I
_cod_depositor_comments
;
The following automatic conversions were performed:
'_symmetry_cell_setting' value 'Monoclinic' changed to 'monoclinic'
according to '/home/saulius/struct/CIF-dictionaries/cif_core.dic'
dictionary named 'cif_core.dic' version 2.4.1 from
2010-06-29.

'_geom_bond_publ_flag' value 'Y' changed to 'y' according to
'/home/saulius/struct/CIF-dictionaries/cif_core.dic' dictionary named
'cif_core.dic' version 2.4.1 from 2010-06-29 (9 times).

Automatic conversion script
Id: cif_fix_enum 1527 2010-12-29 10:47:43Z saulius 

The following automatic conversions were performed:

'_symmetry_cell_setting' value 'Monoclinic' changed to 'monoclinic'
according to /home/saulius/struct/CIF-dictionaries/cif_core.dic
dictionary named 'cif_core.dic' version 2.4.1 from
2010-06-29.

'_geom_bond_publ_flag' value 'Y' changed to 'y'
according to /home/saulius/struct/CIF-dictionaries/cif_core.dic
dictionary named 'cif_core.dic' version 2.4.1 from 2010-06-29 (9
times).

'_geom_angle_publ_flag' value 'Y' changed to 'y' according
to /home/saulius/struct/CIF-dictionaries/cif_core.dic dictionary
named 'cif_core.dic' version 2.4.1 from 2010-06-29 (7 times).

Automatic conversion script
Id: cif_fix_values 1715 2011-07-08 13:25:40Z adriana 

The following automatic conversions were performed:

'_exptl_crystal_density_meas' value 'not measured' was changed to '?'
- the value is perceived as not measured.

Automatic conversion script
Id: cif_fix_values 3008 2015-01-20 13:52:24Z robertas 
;
_cod_original_sg_symbol_H-M 'C 2/c'
_cod_database_code 2203005
_cod_database_fobs_code 2203005

loop_
_symmetry_equiv_pos_as_xyz
'x, y, z'
'-x, y, -z+1/2'
'x+1/2, y+1/2, z'
'-x+1/2, y+1/2, -z+1/2'
'-x, -y, -z'
'x, -y, z-1/2'
'-x+1/2, -y+1/2, -z'
'x+1/2, -y+1/2, z-1/2'

loop_
_atom_site_label
_atom_site_fract_x
_atom_site_fract_y
_atom_site_fract_z
_atom_site_U_iso_or_equiv
_atom_site_adp_type
_atom_site_calc_flag
_atom_site_refinement_flags
_atom_site_occupancy
_atom_site_disorder_assembly
_atom_site_disorder_group
_atom_site_type_symbol
Br3 0.00782(6) 0.37956(6) 0.88265(8) 0.0981(4) Uani d . 1 . . Br
Br2 -0.48257(5) 0.36138(5) 0.63677(9) 0.1005(4) Uani d . 1 . . Br
Br1 -0.12950(4) 0.75366(4) 1.01323(10) 0.0964(4) Uani d . 1 . . Br
C1 -0.1958(4) 0.6835(4) 1.1182(7) 0.071(2) Uani d . 1 . . C
H1 -0.1660 0.7173 1.1517 0.085 Uiso calc R 1 . . H
C2 -0.2200(4) 0.6580(4) 1.1721(7) 0.072(2) Uani d . 1 . . C
H2 -0.2068 0.6744 1.2418 0.086 Uiso calc R 1 . . H
C3 -0.2647(4) 0.6076(4) 1.1254(6) 0.064(2) Uani d . 1 . . C
H3 -0.2807 0.5902 1.1646 0.077 Uiso calc R 1 . . H
C4 -0.2854(3) 0.5831(3) 1.0232(6) 0.0492(17) Uani d . 1 . . C
H4 -0.3156 0.5496 0.9927 0.059 Uiso calc R 1 . . H
C5 -0.2609(3) 0.6087(3) 0.9626(6) 0.0421(16) Uani d . 1 . . C
C6 -0.2826(3) 0.5850(3) 0.8550(5) 0.0385(15) Uani d . 1 . . C
C7 -0.2587(3) 0.6097(3) 0.7956(6) 0.0456(17) Uani d . 1 . . C
C8 -0.2791(4) 0.5866(4) 0.6887(7) 0.0572(19) Uani d . 1 . . C
H8 -0.3106 0.5543 0.6558 0.069 Uiso calc R 1 . . H
C9 -0.2550(4) 0.6094(4) 0.6324(7) 0.067(2) Uani d . 1 . . C
H9 -0.2700 0.5936 0.5615 0.080 Uiso calc R 1 . . H
C10 -0.2060(5) 0.6579(5) 0.6835(10) 0.083(3) Uani d . 1 . . C
H10 -0.1880 0.6729 0.6461 0.099 Uiso calc R 1 . . H
C11 -0.1849(4) 0.6827(4) 0.7838(9) 0.073(3) Uani d . 1 . . C
H11 -0.1533 0.7150 0.8139 0.088 Uiso calc R 1 . . H
C12 -0.2100(3) 0.6606(3) 0.8459(7) 0.056(2) Uani d . 1 . . C
C13 -0.1906(3) 0.6851(3) 0.9515(7) 0.061(2) Uani d . 1 . . C
C14 -0.2142(3) 0.6605(3) 1.0108(6) 0.0525(19) Uani d . 1 . . C
C15 -0.4206(3) 0.6098(4) 0.7140(6) 0.0560(19) Uani d . 1 . . C
H15 -0.3906 0.6434 0.7483 0.067 Uiso calc R 1 . . H
C16 -0.4854(4) 0.6243(4) 0.6445(7) 0.070(2) Uani d . 1 . . C
H16 -0.4995 0.6671 0.6313 0.084 Uiso calc R 1 . . H
C17 -0.5308(4) 0.5731(6) 0.5932(8) 0.090(3) Uani d . 1 . . C
H17 -0.5751 0.5827 0.5451 0.108 Uiso calc R 1 . . H
C18 -0.5119(4) 0.5111(5) 0.6116(7) 0.074(2) Uani d . 1 . . C
H18 -0.5435 0.4789 0.5769 0.089 Uiso calc R 1 . . H
C19 -0.4450(3) 0.4934(4) 0.6825(6) 0.0552(19) Uani d . 1 . . C
C20 -0.4207(4) 0.4294(4) 0.7071(6) 0.058(2) Uani d . 1 . . C
C21 -0.3555(4) 0.4145(3) 0.7755(6) 0.0496(18) Uani d . 1 . . C
C22 -0.3287(5) 0.3505(3) 0.8040(7) 0.066(2) Uani d . 1 . . C
H22 -0.3576 0.3158 0.7738 0.079 Uiso calc R 1 . . H
C23 -0.2642(5) 0.3374(4) 0.8720(7) 0.067(2) Uani d . 1 . . C
H23 -0.2492 0.2949 0.8882 0.080 Uiso calc R 1 . . H
C24 -0.2203(4) 0.3896(3) 0.9176(7) 0.0595(19) Uani d . 1 . . C
H24 -0.1756 0.3815 0.9636 0.071 Uiso calc R 1 . . H
C25 -0.2417(3) 0.4513(3) 0.8961(5) 0.0462(17) Uani d . 1 . . C
H25 -0.2114 0.4848 0.9279 0.055 Uiso calc R 1 . . H
C26 -0.3093(3) 0.4665(3) 0.8265(5) 0.0399(15) Uani d . 1 . . C
C27 -0.3316(3) 0.5313(3) 0.8042(5) 0.0407(15) Uani d . 1 . . C
C28 -0.3975(3) 0.5456(3) 0.7357(5) 0.0454(16) Uani d . 1 . . C
C29 -0.0735(4) 0.2836(5) 0.9297(6) 0.073(3) Uani d . 1 . . C
H29 -0.0731 0.2831 0.8658 0.088 Uiso calc R 1 . . H
C30 -0.1123(4) 0.2407(4) 0.9369(7) 0.075(3) Uani d . 1 . . C
H30 -0.1378 0.2118 0.8785 0.090 Uiso calc R 1 . . H
C31 -0.1143(3) 0.2396(3) 1.0282(7) 0.058(2) Uani d . 1 . . C
H31 -0.1415 0.2102 1.0315 0.069 Uiso calc R 1 . . H
C32 -0.0770(3) 0.2810(3) 1.1157(6) 0.0489(17) Uani d . 1 . . C
H32 -0.0786 0.2790 1.1783 0.059 Uiso calc R 1 . . H
C33 -0.0355(3) 0.3276(3) 1.1124(5) 0.0408(15) Uani d . 1 . . C
C34 0.0023(3) 0.3712(3) 1.2011(5) 0.0429(16) Uani d . 1 . . C
C35 0.0423(3) 0.4160(3) 1.1949(6) 0.0432(16) Uani d . 1 . . C
C36 0.0818(3) 0.4605(3) 1.2833(6) 0.0509(18) Uani d . 1 . . C
H36 0.0807 0.4595 1.3464 0.061 Uiso calc R 1 . . H
C37 0.1211(3) 0.5045(4) 1.2794(7) 0.065(2) Uani d . 1 . . C
H37 0.1463 0.5331 1.3385 0.078 Uiso calc R 1 . . H
C38 0.1230(4) 0.5059(5) 1.1846(9) 0.079(3) Uani d . 1 . . C
H38 0.1502 0.5356 1.1817 0.095 Uiso calc R 1 . . H
C39 0.0868(4) 0.4658(4) 1.0980(8) 0.073(3) Uani d . 1 . . C
H39 0.0888 0.4686 1.0360 0.087 Uiso calc R 1 . . H
C40 0.0450(3) 0.4190(3) 1.0992(6) 0.0510(18) Uani d . 1 . . C
C41 0.0066(4) 0.3760(4) 1.0123(6) 0.060(2) Uani d . 1 . . C
C42 -0.0333(3) 0.3294(4) 1.0154(5) 0.0512(18) Uani d . 1 . . C

loop_
_atom_site_aniso_label
_atom_site_aniso_U_11
_atom_site_aniso_U_22
_atom_site_aniso_U_33
_atom_site_aniso_U_12
_atom_site_aniso_U_13
_atom_site_aniso_U_23
Br3 0.1237(9) 0.1322(9) 0.0675(6) 0.0577(7) 0.0717(6) 0.0370(6)
Br2 0.0997(8) 0.1055(8) 0.0842(7) -0.0679(6) 0.0449(6) -0.0301(6)
Br1 0.0593(5) 0.0446(5) 0.1468(10) -0.0159(4) 0.0355(6) -0.0002(5)
C1 0.061(5) 0.053(5) 0.065(6) -0.006(4) 0.016(5) -0.017(4)
C2 0.068(6) 0.074(6) 0.059(5) 0.000(5) 0.028(5) -0.027(5)
C3 0.063(5) 0.074(6) 0.054(5) 0.006(4) 0.033(4) -0.009(4)
C4 0.048(4) 0.043(4) 0.053(4) -0.001(3) 0.026(4) -0.008(3)
C5 0.040(4) 0.027(3) 0.051(4) 0.001(3) 0.021(3) -0.005(3)
C6 0.037(3) 0.030(3) 0.049(4) 0.010(3) 0.024(3) 0.013(3)
C7 0.045(4) 0.029(3) 0.061(5) 0.008(3) 0.029(4) 0.014(3)
C8 0.063(5) 0.050(4) 0.068(5) 0.000(4) 0.043(4) 0.010(4)
C9 0.081(6) 0.061(5) 0.082(6) 0.016(5) 0.061(5) 0.014(5)
C10 0.082(7) 0.069(6) 0.133(9) 0.026(5) 0.082(7) 0.049(6)
C11 0.070(6) 0.045(5) 0.120(8) 0.005(4) 0.064(6) 0.028(5)
C12 0.046(4) 0.027(4) 0.093(6) 0.009(3) 0.039(4) 0.025(4)
C13 0.045(4) 0.030(4) 0.082(6) 0.002(3) 0.021(4) 0.003(4)
C14 0.043(4) 0.032(4) 0.065(5) 0.003(3) 0.020(4) 0.005(4)
C15 0.039(4) 0.071(5) 0.058(5) 0.008(4) 0.027(4) 0.016(4)
C16 0.052(5) 0.092(6) 0.075(6) 0.021(5) 0.040(5) 0.038(5)
C17 0.031(4) 0.151(10) 0.075(6) 0.020(6) 0.023(5) 0.038(7)
C18 0.045(5) 0.113(8) 0.056(5) -0.019(5) 0.024(4) -0.007(5)
C19 0.046(4) 0.082(6) 0.041(4) -0.012(4) 0.026(4) 0.000(4)
C20 0.060(5) 0.069(5) 0.052(5) -0.028(4) 0.036(4) -0.013(4)
C21 0.063(5) 0.046(4) 0.054(4) -0.022(4) 0.042(4) -0.016(3)
C22 0.106(7) 0.032(4) 0.082(6) -0.020(4) 0.067(6) -0.010(4)
C23 0.092(7) 0.032(4) 0.086(6) 0.000(4) 0.056(6) -0.004(4)
C24 0.072(5) 0.043(4) 0.069(5) 0.004(4) 0.043(4) 0.004(4)
C25 0.051(4) 0.037(4) 0.050(4) -0.003(3) 0.029(4) -0.007(3)
C26 0.054(4) 0.033(4) 0.045(4) -0.010(3) 0.035(3) -0.001(3)
C27 0.049(4) 0.040(4) 0.038(4) -0.011(3) 0.027(3) -0.005(3)
C28 0.044(4) 0.052(4) 0.042(4) -0.002(3) 0.025(3) -0.002(3)
C29 0.083(6) 0.080(6) 0.040(5) 0.038(5) 0.025(5) 0.004(4)
C30 0.075(6) 0.063(6) 0.047(5) 0.021(5) 0.012(5) -0.018(4)
C31 0.051(5) 0.038(4) 0.061(5) -0.003(3) 0.018(4) -0.011(4)
C32 0.054(4) 0.040(4) 0.046(4) 0.015(3) 0.024(4) 0.004(3)
C33 0.043(4) 0.036(4) 0.038(4) 0.014(3) 0.020(3) 0.004(3)
C34 0.041(4) 0.037(4) 0.040(4) 0.014(3) 0.017(3) 0.009(3)
C35 0.044(4) 0.039(4) 0.049(4) 0.012(3) 0.028(3) 0.012(3)
C36 0.050(4) 0.048(4) 0.058(5) 0.004(3) 0.033(4) 0.006(4)
C37 0.052(5) 0.051(5) 0.084(6) -0.008(4) 0.034(5) 0.003(4)
C38 0.063(6) 0.078(6) 0.101(8) 0.001(5) 0.049(6) 0.035(6)
C39 0.063(5) 0.090(7) 0.080(6) 0.023(5) 0.049(5) 0.041(6)
C40 0.054(4) 0.050(4) 0.055(5) 0.019(4) 0.035(4) 0.018(4)
C41 0.069(5) 0.071(5) 0.053(5) 0.042(4) 0.042(4) 0.024(4)
C42 0.055(4) 0.054(4) 0.034(4) 0.029(4) 0.019(4) 0.009(4)

loop_
_atom_type_symbol
_atom_type_description
_atom_type_scat_dispersion_real
_atom_type_scat_dispersion_imag
_atom_type_scat_source
C C 0.0033 0.0016 'International Tables Vol C Tables 4.2.6.8 and 6.1.1.4'
H H 0.0000 0.0000 'International Tables Vol C Tables 4.2.6.8 and 6.1.1.4'
Br Br -0.2901 2.4595 'International Tables Vol C Tables 4.2.6.8 and 6.1.1.4'

loop_
_geom_angle_atom_site_label_1
_geom_angle_atom_site_label_2
_geom_angle_atom_site_label_3
_geom_angle_site_symmetry_3
_geom_angle
_geom_angle_publ_flag
C2 C1 C14 . 122.3(8) ?
C2 C1 H1 . 118.9 ?
C14 C1 H1 . 118.9 ?
C1 C2 C3 . 120.9(8) ?
C1 C2 H2 . 119.6 ?
C3 C2 H2 . 119.6 ?
C4 C3 C2 . 120.9(8) ?
C4 C3 H3 . 119.6 ?
C2 C3 H3 . 119.6 ?
C3 C4 C5 . 120.2(7) ?
C3 C4 H4 . 119.9 ?
C5 C4 H4 . 119.9 ?
C6 C5 C4 . 121.3(6) ?
C6 C5 C14 . 119.5(6) ?
C4 C5 C14 . 119.2(6) ?
C7 C6 C5 . 121.6(6) ?
C7 C6 C27 . 118.8(6) ?
C5 C6 C27 . 119.6(5) ?
C6 C7 C8 . 122.8(6) y
C6 C7 C12 . 118.8(7) ?
C8 C7 C12 . 118.4(6) ?
C9 C8 C7 . 122.8(7) ?
C9 C8 H8 . 118.6 ?
C7 C8 H8 . 118.6 ?
C8 C9 C10 . 118.5(8) ?
C8 C9 H9 . 120.7 ?
C10 C9 H9 . 120.7 ?
C11 C10 C9 . 122.0(8) ?
C11 C10 H10 . 119.0 ?
C9 C10 H10 . 119.0 ?
C10 C11 C12 . 121.3(8) ?
C10 C11 H11 . 119.3 ?
C12 C11 H11 . 119.3 ?
C13 C12 C11 . 124.3(8) ?
C13 C12 C7 . 118.8(7) ?
C11 C12 C7 . 116.9(8) ?
C14 C13 C12 . 122.5(7) ?
C14 C13 Br1 . 119.4(6) y
C12 C13 Br1 . 118.1(6) y
C13 C14 C1 . 124.6(7) ?
C13 C14 C5 . 118.8(7) ?
C1 C14 C5 . 116.5(7) ?
C16 C15 C28 . 122.3(8) ?
C16 C15 H15 . 118.9 ?
C28 C15 H15 . 118.9 ?
C15 C16 C17 . 118.6(8) ?
C15 C16 H16 . 120.7 ?
C17 C16 H16 . 120.7 ?
C18 C17 C16 . 121.9(8) ?
C18 C17 H17 . 119.0 ?
C16 C17 H17 . 119.0 ?
C17 C18 C19 . 121.7(8) ?
C17 C18 H18 . 119.2 ?
C19 C18 H18 . 119.2 ?
C20 C19 C18 . 125.5(7) ?
C20 C19 C28 . 117.4(6) ?
C18 C19 C28 . 117.1(7) ?
C21 C20 C19 . 123.5(6) ?
C21 C20 Br2 . 119.0(6) ?
C19 C20 Br2 . 117.4(6) y
C20 C21 C22 . 125.5(7) y
C20 C21 C26 . 118.3(7) ?
C22 C21 C26 . 116.1(7) ?
C23 C22 C21 . 124.1(7) ?
C23 C22 H22 . 117.9 ?
C21 C22 H22 . 117.9 ?
C22 C23 C24 . 118.1(7) ?
C22 C23 H23 . 120.9 ?
C24 C23 H23 . 120.9 ?
C25 C24 C23 . 121.3(8) ?
C25 C24 H24 . 119.3 ?
C23 C24 H24 . 119.3 ?
C24 C25 C26 . 121.8(6) ?
C24 C25 H25 . 119.1 ?
C26 C25 H25 . 119.1 ?
C27 C26 C25 . 121.6(6) ?
C27 C26 C21 . 119.8(6) ?
C25 C26 C21 . 118.5(6) ?
C28 C27 C26 . 121.2(6) ?
C28 C27 C6 . 119.7(6) y
C26 C27 C6 . 119.1(5) y
C27 C28 C15 . 121.9(6) ?
C27 C28 C19 . 119.7(6) ?
C15 C28 C19 . 118.4(6) ?
C30 C29 C42 . 123.0(8) ?
C30 C29 H29 . 118.5 ?
C42 C29 H29 . 118.5 ?
C31 C30 C29 . 120.5(8) ?
C31 C30 H30 . 119.7 ?
C29 C30 H30 . 119.7 ?
C30 C31 C32 . 121.1(8) ?
C30 C31 H31 . 119.5 ?
C32 C31 H31 . 119.5 ?
C31 C32 C33 . 120.8(7) ?
C31 C32 H32 . 119.6 ?
C33 C32 H32 . 119.6 ?
C34 C33 C32 . 121.5(6) ?
C34 C33 C42 . 120.0(6) ?
C32 C33 C42 . 118.6(6) ?
C35 C34 C33 . 119.9(6) ?
C35 C34 C34 2_557 120.2(5) ?
C33 C34 C34 2_557 119.9(6) ?
C34 C35 C36 . 121.7(6) ?
C34 C35 C40 . 121.2(6) ?
C36 C35 C40 . 117.1(6) ?
C37 C36 C35 . 122.8(7) ?
C37 C36 H36 . 118.6 ?
C35 C36 H36 . 118.6 ?
C36 C37 C38 . 118.7(8) ?
C36 C37 H37 . 120.7 ?
C38 C37 H37 . 120.7 ?
C39 C38 C37 . 121.8(8) ?
C39 C38 H38 . 119.1 ?
C37 C38 H38 . 119.1 ?
C38 C39 C40 . 121.1(8) ?
C38 C39 H39 . 119.4 ?
C40 C39 H39 . 119.4 ?
C41 C40 C39 . 123.8(7) ?
C41 C40 C35 . 117.8(7) ?
C39 C40 C35 . 118.5(7) ?
C40 C41 C42 . 123.1(7) ?
C40 C41 Br3 . 118.9(6) ?
C42 C41 Br3 . 117.9(6) ?
C41 C42 C29 . 125.9(7) ?
C41 C42 C33 . 118.0(7) ?
C29 C42 C33 . 116.0(8) ?

loop_
_geom_bond_atom_site_label_1
_geom_bond_atom_site_label_2
_geom_bond_site_symmetry_2
_geom_bond_distance
_geom_bond_publ_flag
Br3 C41 . 1.895(7) y
Br3 C40 . 2.838(8) y
Br2 C20 . 1.896(7) y
Br1 C13 . 1.889(7) y
C1 C2 . 1.332(11) ?
C1 C14 . 1.431(11) ?
C1 H1 . 0.9300 ?
C2 C3 . 1.387(11) ?
C2 H2 . 0.9300 ?
C3 C4 . 1.358(10) ?
C3 H3 . 0.9300 ?
C4 C5 . 1.423(9) ?
C4 H4 . 0.9300 ?
C5 C6 . 1.415(9) y
C5 C14 . 1.435(9) ?
C6 C7 . 1.391(9) y
C6 C27 . 1.496(8) y
C7 C8 . 1.410(10) ?
C7 C12 . 1.448(9) ?
C8 C9 . 1.340(10) ?
C8 H8 . 0.9300 ?
C9 C10 . 1.418(13) ?
C9 H9 . 0.9300 ?
C10 C11 . 1.335(13) ?
C10 H10 . 0.9300 ?
C11 C12 . 1.428(11) ?
C11 H11 . 0.9300 ?
C12 C13 . 1.410(11) ?
C13 C14 . 1.381(11) ?
C15 C16 . 1.361(10) ?
C15 C28 . 1.408(9) ?
C15 H15 . 0.9300 ?
C16 C17 . 1.411(13) ?
C16 H16 . 0.9300 ?
C17 C18 . 1.338(13) ?
C17 H17 . 0.9300 ?
C18 C19 . 1.417(11) ?
C18 H18 . 0.9300 ?
C19 C20 . 1.415(11) ?
C19 C28 . 1.456(9) ?
C20 C21 . 1.369(10) ?
C21 C22 . 1.433(10) ?
C21 C26 . 1.435(8) ?
C22 C23 . 1.348(11) ?
C22 H22 . 0.9300 ?
C23 C24 . 1.404(11) ?
C23 H23 . 0.9300 ?
C24 C25 . 1.350(9) ?
C24 H24 . 0.9300 ?
C25 C26 . 1.417(9) ?
C25 H25 . 0.9300 ?
C26 C27 . 1.416(9) y
C27 C28 . 1.379(9) y
C29 C30 . 1.357(12) ?
C29 C42 . 1.423(11) ?
C29 H29 . 0.9300 ?
C30 C31 . 1.350(11) ?
C30 H30 . 0.9300 ?
C31 C32 . 1.365(9) ?
C31 H31 . 0.9300 ?
C32 C33 . 1.430(9) ?
C32 H32 . 0.9300 ?
C33 C34 . 1.406(9) ?
C33 C42 . 1.435(9) ?
C34 C35 . 1.395(9) ?
C34 C34 2_557 1.484(13) ?
C35 C36 . 1.422(9) ?
C35 C40 . 1.427(9) ?
C36 C37 . 1.359(9) ?
C36 H36 . 0.9300 ?
C37 C38 . 1.399(12) ?
C37 H37 . 0.9300 ?
C38 C39 . 1.336(12) ?
C38 H38 . 0.9300 ?
C39 C40 . 1.426(11) ?
C39 H39 . 0.9300 ?
C40 C41 . 1.386(11) ?
C41 C42 . 1.401(11) ?

loop_
_geom_torsion_atom_site_label_1
_geom_torsion_atom_site_label_2
_geom_torsion_atom_site_label_3
_geom_torsion_atom_site_label_4
_geom_torsion_site_symmetry_1
_geom_torsion_site_symmetry_4
_geom_torsion
C14 C1 C2 C3 . . 0.0(13)
C1 C2 C3 C4 . . -0.6(12)
C2 C3 C4 C5 . . 0.6(11)
C3 C4 C5 C6 . . -178.7(6)
C3 C4 C5 C14 . . 0.0(9)
C4 C5 C6 C7 . . -179.7(6)
C14 C5 C6 C7 . . 1.6(9)
C4 C5 C6 C27 . . -0.9(9)
C14 C5 C6 C27 . . -179.6(5)
C5 C6 C7 C8 . . 179.4(6)
C27 C6 C7 C8 . . 0.6(9)
C5 C6 C7 C12 . . 0.3(9)
C27 C6 C7 C12 . . -178.5(5)
C6 C7 C8 C9 . . -178.5(7)
C12 C7 C8 C9 . . 0.6(10)
C7 C8 C9 C10 . . 1.1(11)
C8 C9 C10 C11 . . -2.1(12)
C9 C10 C11 C12 . . 1.1(13)
C10 C11 C12 C13 . . -179.3(8)
C10 C11 C12 C7 . . 0.7(11)
C6 C7 C12 C13 . . -2.4(9)
C8 C7 C12 C13 . . 178.4(6)
C6 C7 C12 C11 . . 177.6(6)
C8 C7 C12 C11 . . -1.5(9)
C11 C12 C13 C14 . . -177.4(7)
C7 C12 C13 C14 . . 2.7(10)
C11 C12 C13 Br1 . . 2.3(9)
C7 C12 C13 Br1 . . -177.6(4)
C12 C13 C14 C1 . . 179.7(7)
Br1 C13 C14 C1 . . 0.1(10)
C12 C13 C14 C5 . . -0.7(10)
Br1 C13 C14 C5 . . 179.6(5)
C2 C1 C14 C13 . . -179.9(8)
C2 C1 C14 C5 . . 0.6(11)
C6 C5 C14 C13 . . -1.4(9)
C4 C5 C14 C13 . . 179.9(6)
C6 C5 C14 C1 . . 178.1(6)
C4 C5 C14 C1 . . -0.5(9)
C28 C15 C16 C17 . . 0.2(11)
C15 C16 C17 C18 . . 0.6(13)
C16 C17 C18 C19 . . -1.0(14)
C17 C18 C19 C20 . . 179.7(8)
C17 C18 C19 C28 . . 0.6(11)
C18 C19 C20 C21 . . 179.4(7)
C28 C19 C20 C21 . . -1.5(10)
C18 C19 C20 Br2 . . 1.5(10)
C28 C19 C20 Br2 . . -179.4(5)
C19 C20 C21 C22 . . 179.1(7)
Br2 C20 C21 C22 . . -3.0(10)
C19 C20 C21 C26 . . 1.0(10)
Br2 C20 C21 C26 . . 178.9(5)
C20 C21 C22 C23 . . -179.8(8)
C26 C21 C22 C23 . . -1.7(11)
C21 C22 C23 C24 . . -0.2(12)
C22 C23 C24 C25 . . 1.2(12)
C23 C24 C25 C26 . . -0.2(11)
C24 C25 C26 C27 . . 180.0(6)
C24 C25 C26 C21 . . -1.7(10)
C20 C21 C26 C27 . . -0.9(9)
C22 C21 C26 C27 . . -179.1(6)
C20 C21 C26 C25 . . -179.2(6)
C22 C21 C26 C25 . . 2.5(9)
C25 C26 C27 C28 . . 179.6(6)
C21 C26 C27 C28 . . 1.3(9)
C25 C26 C27 C6 . . 0.3(9)
C21 C26 C27 C6 . . -178.0(6)
C7 C6 C27 C28 . . -89.0(7)
C5 C6 C27 C28 . . 92.2(7)
C7 C6 C27 C26 . . 90.3(7)
C5 C6 C27 C26 . . -88.5(7)
C26 C27 C28 C15 . . 179.0(6)
C6 C27 C28 C15 . . -1.7(10)
C26 C27 C28 C19 . . -1.9(9)
C6 C27 C28 C19 . . 177.5(6)
C16 C15 C28 C27 . . 178.5(7)
C16 C15 C28 C19 . . -0.6(10)
C20 C19 C28 C27 . . 1.9(9)
C18 C19 C28 C27 . . -178.9(6)
C20 C19 C28 C15 . . -178.9(6)
C18 C19 C28 C15 . . 0.2(9)
C42 C29 C30 C31 . . -0.2(12)
C29 C30 C31 C32 . . -0.6(12)
C30 C31 C32 C33 . . 1.0(10)
C31 C32 C33 C34 . . 178.9(6)
C31 C32 C33 C42 . . -0.7(9)
C32 C33 C34 C35 . . -180.0(5)
C42 C33 C34 C35 . . -0.4(9)
C32 C33 C34 C34 . 2_557 -2.4(9)
C42 C33 C34 C34 . 2_557 177.2(6)
C33 C34 C35 C36 . . -179.3(6)
C34 C34 C35 C36 2_557 . 3.0(9)
C33 C34 C35 C40 . . 0.8(9)
C34 C34 C35 C40 2_557 . -176.9(6)
C34 C35 C36 C37 . . 179.9(6)
C40 C35 C36 C37 . . -0.2(10)
C35 C36 C37 C38 . . -0.2(11)
C36 C37 C38 C39 . . 0.7(12)
C37 C38 C39 C40 . . -0.9(13)
C38 C39 C40 C41 . . -179.7(7)
C38 C39 C40 C35 . . 0.5(11)
C34 C35 C40 C41 . . 0.1(9)
C36 C35 C40 C41 . . -179.8(6)
C34 C35 C40 C39 . . 180.0(6)
C36 C35 C40 C39 . . 0.1(9)
C39 C40 C41 C42 . . 178.8(6)
C35 C40 C41 C42 . . -1.4(10)
C39 C40 C41 Br3 . . -0.9(9)
C35 C40 C41 Br3 . . 178.9(4)
C40 C41 C42 C29 . . -179.5(7)
Br3 C41 C42 C29 . . 0.2(9)
C40 C41 C42 C33 . . 1.7(9)
Br3 C41 C42 C33 . . -178.6(4)
C30 C29 C42 C41 . . -178.3(7)
C30 C29 C42 C33 . . 0.5(10)
C34 C33 C42 C41 . . -0.8(9)
C32 C33 C42 C41 . . 178.8(6)
C34 C33 C42 C29 . . -179.7(6)
C32 C33 C42 C29 . . -0.1(8)
